data_4310148
loop_
_publ_author_name
'Benlai Wu'
'Daqiang Yuan'
'Benyong Lou'
'Lei Han'
'Caiping Liu'
'Chunxi Zhang'
'Maochun Hong'

_publ_section_title
;
Dynamic Formation of Coordination Polymers versus Tetragonal Prisms and
Unexpected Magnetic Superexchange Coupling Mediated by Encapsulated Anions
in the Cobalt(II) 1,3-Bis(pyrid-4-ylthio)propan-2-one Series
;
_journal_name_full 'Inorganic Chemistry'
_journal_page_first 9175
_journal_page_last 9184
_journal_paper_doi 10.1021/ic050455v
_journal_volume 44
_journal_year 2005
_chemical_formula_moiety 'C61 H81 Cl4 Co2 N9 O12 S8'
_chemical_formula_sum 'C61 H81 Cl4 Co2 N9 O12 S8'
_chemical_formula_weight 1648.50
_space_group_IT_number 12
_symmetry_cell_setting monoclinic
_symmetry_space_group_name_Hall '-C 2y'
_symmetry_space_group_name_H-M 'C 1 2/m 1'
_atom_sites_solution_hydrogens geom
_atom_sites_solution_primary direct
_atom_sites_solution_secondary difmap
_audit_creation_method SHELXL-97
_cell_angle_alpha 90.00
_cell_angle_beta 113.520(4)
_cell_angle_gamma 90.00
_cell_formula_units_Z 2
_cell_length_a 21.668(3)
_cell_length_b 15.8946(15)
_cell_length_c 13.8390(15)
_cell_measurement_reflns_used 3686
_cell_measurement_temperature 293(2)
_cell_measurement_theta_max 22.49
_cell_measurement_theta_min 2.56
_cell_volume 4370.2(9)
_computing_structure_refinement 'SHELXL-97 (Sheldrick, 1997)'
_diffrn_ambient_temperature 293(2)
_diffrn_measured_fraction_theta_full 0.996
_diffrn_measured_fraction_theta_max 0.996
_diffrn_measurement_device_type 'Smart CCD'
_diffrn_measurement_method '\w scan'
_diffrn_radiation_monochromator graphite
_diffrn_radiation_source 'fine-focus sealed tube'
_diffrn_radiation_type MoK\a
_diffrn_radiation_wavelength 0.71073
_diffrn_reflns_av_R_equivalents 0.0277
_diffrn_reflns_av_sigmaI/netI 0.0250
_diffrn_reflns_limit_h_max 23
_diffrn_reflns_limit_h_min -18
_diffrn_reflns_limit_k_max 17
_diffrn_reflns_limit_k_min -17
_diffrn_reflns_limit_l_max 14
_diffrn_reflns_limit_l_min -14
_diffrn_reflns_number 10740
_diffrn_reflns_theta_full 22.49
_diffrn_reflns_theta_max 22.49
_diffrn_reflns_theta_min 2.56
_exptl_absorpt_coefficient_mu 0.746
_exptl_absorpt_correction_T_max 1.0000
_exptl_absorpt_correction_T_min 0.9136
_exptl_absorpt_correction_type multi-scan
_exptl_crystal_colour purple
_exptl_crystal_density_diffrn 1.254
_exptl_crystal_density_method 'not measured'
_exptl_crystal_description prism
_exptl_crystal_F_000 1716
_exptl_crystal_size_max 0.30
_exptl_crystal_size_mid 0.16
_exptl_crystal_size_min 0.10
_refine_diff_density_max 1.040
_refine_diff_density_min -0.491
_refine_diff_density_rms 0.118
_refine_ls_extinction_method none
_refine_ls_goodness_of_fit_ref 1.161
_refine_ls_hydrogen_treatment mixed
_refine_ls_matrix_type full
_refine_ls_number_parameters 283
_refine_ls_number_reflns 2978
_refine_ls_number_restraints 69
_refine_ls_restrained_S_all 1.170
_refine_ls_R_factor_all 0.0909
_refine_ls_R_factor_gt 0.0851
_refine_ls_shift/su_max 0.000
_refine_ls_shift/su_mean 0.000
_refine_ls_structure_factor_coef Fsqd
_refine_ls_weighting_details 'calc w=1/[\s^2^(Fo^2^)+(0.1521P)^2^+17.5464P] where P=(Fo^2^+2Fc^2^)/3'
_refine_ls_weighting_scheme calc
_refine_ls_wR_factor_gt 0.2520
_refine_ls_wR_factor_ref 0.2588
_reflns_number_gt 2724
_reflns_number_total 2978
_reflns_threshold_expression >2sigma(I)
_cod_data_source_file ic050455vsi20050327_010405_3.cif
_cod_data_source_block 3
_cod_depositor_comments
;
The following automatic conversions were performed:
'_symmetry_cell_setting' value 'Monoclinic' changed to 'monoclinic'
according to '/home/saulius/struct/CIF-dictionaries/cif_core.dic'
dictionary named 'cif_core.dic' version 2.4.1 from
2010-06-29.

'_exptl_absorpt_correction_type' value 'Multi-scan' changed
to 'multi-scan' according to
'/home/saulius/struct/CIF-dictionaries/cif_core.dic' dictionary named
'cif_core.dic' version 2.4.1 from 2010-06-29.

Automatic conversion script
Id: cif_fix_enum 1527 2010-12-29 10:47:43Z saulius 
;
_cod_original_cell_volume 4370.3(9)
_cod_database_code 4310148

loop_
_symmetry_equiv_pos_as_xyz
'x, y, z'
'-x, y, -z'
'x+1/2, y+1/2, z'
'-x+1/2, y+1/2, -z'
'-x, -y, -z'
'x, -y, z'
'-x+1/2, -y+1/2, -z'
'x+1/2, -y+1/2, z'

loop_
_atom_site_label
_atom_site_type_symbol
_atom_site_fract_x
_atom_site_fract_y
_atom_site_fract_z
_atom_site_U_iso_or_equiv
_atom_site_adp_type
_atom_site_occupancy
_atom_site_symmetry_multiplicity
_atom_site_calc_flag
_atom_site_refinement_flags
_atom_site_disorder_assembly
_atom_site_disorder_group
Co1 Co 0.5000 0.17728(8) 0.5000 0.0438(5) Uani 1 2 d S . .
Cl1 Cl 0.5000 0.32978(16) 0.5000 0.0653(8) Uani 1 2 d S . .
Cl2 Cl 0.5000 0.0000 0.5000 0.0497(9) Uani 1 4 d S . .
Cl3 Cl 0.5000 0.0000 0.0000 0.0674(11) Uani 1 4 d S . .
S1 S 0.31405(15) 0.17547(19) -0.01840(16) 0.1079(12) Uani 1 1 d . . .
S2 S 0.76753(10) 0.17365(10) 0.37099(16) 0.0572(6) Uani 1 1 d . . .
O1 O 0.2803(5) 0.0000 0.0235(7) 0.119(4) Uani 1 2 d S . .
O2 O 0.7217(3) 0.0000 0.3117(5) 0.0475(15) Uani 1 2 d S . .
O3 O 0.8329(7) -0.0307(9) 0.6667(12) 0.045(4) Uani 0.25 1 d PDU . .
O4 O 0.9278(9) 0.0000 0.2303(14) 0.185(6) Uani 1 2 d SU . .
O5 O 0.4807(13) 0.2973(15) 0.003(2) 0.097(8) Uani 0.25 1 d PDU . .
O6 O 0.5725(5) 0.0000 0.2489(8) 0.133(5) Uani 1 2 d S . .
O7 O 0.8385(8) -0.0337(9) 0.2260(12) 0.128(6) Uani 0.50 1 d PU . .
N1 N 0.4400(2) 0.1697(3) 0.3344(4) 0.0441(13) Uani 1 1 d . . .
N2 N 0.5884(2) 0.1754(3) 0.4644(4) 0.0431(13) Uani 1 1 d . . .
N3 N 0.8012(8) -0.0218(9) 0.7860(12) 0.027(5) Uani 0.25 1 d PU . .
C1 C 0.3893(3) 0.2229(6) 0.2893(5) 0.067(2) Uani 1 1 d . . .
H1 H 0.3789 0.2605 0.3322 0.081 Uiso 1 1 calc R . .
C2 C 0.3514(4) 0.2253(6) 0.1830(6) 0.080(3) Uani 1 1 d . . .
H2 H 0.3166 0.2642 0.1552 0.096 Uiso 1 1 calc R . .
C3 C 0.4527(3) 0.1179(4) 0.2699(5) 0.0463(15) Uani 1 1 d . . .
H3 H 0.4879 0.0799 0.2996 0.056 Uiso 1 1 calc R . .
C4 C 0.4182(3) 0.1159(4) 0.1634(5) 0.0560(19) Uani 1 1 d . . .
H4 H 0.4305 0.0785 0.1225 0.067 Uiso 1 1 calc R . .
C5 C 0.3650(4) 0.1696(5) 0.1170(5) 0.064(2) Uani 1 1 d . . .
C6 C 0.3319(4) 0.0805(5) -0.0707(5) 0.070(2) Uani 1 1 d . . .
H6A H 0.3104 0.0831 -0.1470 0.084 Uiso 1 1 calc R . .
H6B H 0.3801 0.0772 -0.0513 0.084 Uiso 1 1 calc R . .
C7 C 0.3092(5) 0.0000 -0.0340(8) 0.074(3) Uani 1 2 d S . .
C8 C 0.5956(4) 0.2292(5) 0.3960(6) 0.0594(19) Uani 1 1 d . . .
H8 H 0.5622 0.2693 0.3655 0.071 Uiso 1 1 calc R . .
C9 C 0.6504(4) 0.2286(5) 0.3673(6) 0.0598(19) Uani 1 1 d . . .
H9 H 0.6530 0.2674 0.3188 0.072 Uiso 1 1 calc R . .
C10 C 0.6377(3) 0.1212(4) 0.5073(5) 0.0428(15) Uani 1 1 d . . .
H10 H 0.6341 0.0831 0.5558 0.051 Uiso 1 1 calc R . .
C11 C 0.6944(3) 0.1167(4) 0.4854(5) 0.0449(15) Uani 1 1 d . . .
H11 H 0.7282 0.0780 0.5201 0.054 Uiso 1 1 calc R . .
C12 C 0.7002(3) 0.1706(4) 0.4110(5) 0.0432(16) Uani 1 1 d . . .
C13 C 0.8145(3) 0.0791(4) 0.4280(5) 0.0519(17) Uani 1 1 d . . .
H13A H 0.8568 0.0803 0.4193 0.062 Uiso 1 1 calc R . .
H13B H 0.8249 0.0786 0.5030 0.062 Uiso 1 1 calc R . .
C14 C 0.7777(4) 0.0000 0.3800(7) 0.039(2) Uani 1 2 d S . .
C15 C 0.7493(16) -0.0327(17) 0.769(2) 0.061(7) Uani 0.25 1 d PU . .
C16 C 0.7926(17) -0.092(2) 0.828(3) 0.074(9) Uani 0.25 1 d PU . .
C17 C 0.8364(9) 0.0000 0.7362(14) 0.050(4) Uani 0.50 2 d SPDU . .
C18 C 0.9970(19) 0.0000 0.306(3) 0.237(14) Uani 1 2 d SU . .
C19 C 0.4653(17) 0.3206(17) -0.132(2) 0.155(11) Uani 0.50 1 d PDU . .
C20 C 0.4692(15) 0.2394(17) -0.077(2) 0.148(10) Uani 0.50 1 d PDU . .
H6C H 0.6156 0.0000 0.2773 0.177 Uiso 1 2 d SR . .
H6D H 0.5611 0.0000 0.1815 0.177 Uiso 1 2 d SR . .

loop_
_atom_site_aniso_label
_atom_site_aniso_U_11
_atom_site_aniso_U_22
_atom_site_aniso_U_33
_atom_site_aniso_U_23
_atom_site_aniso_U_13
_atom_site_aniso_U_12
Co1 0.0311(7) 0.0689(9) 0.0311(7) 0.000 0.0122(5) 0.000
Cl1 0.0709(18) 0.0630(16) 0.0665(17) 0.000 0.0324(14) 0.000
Cl2 0.0389(17) 0.074(2) 0.0357(16) 0.000 0.0147(13) 0.000
Cl3 0.0431(19) 0.103(3) 0.053(2) 0.000 0.0168(16) 0.000
S1 0.108(2) 0.143(2) 0.0369(12) -0.0108(12) -0.0087(12) 0.0768(18)
S2 0.0606(12) 0.0538(11) 0.0769(14) -0.0058(8) 0.0482(11) -0.0121(8)
O1 0.078(6) 0.225(13) 0.073(6) 0.000 0.050(5) 0.000
O2 0.041(4) 0.057(4) 0.039(3) 0.000 0.011(3) 0.000
O3 0.034(6) 0.062(9) 0.048(7) -0.016(6) 0.026(6) -0.018(5)
O4 0.169(9) 0.204(10) 0.178(10) 0.000 0.064(8) 0.000
O5 0.102(13) 0.087(10) 0.102(11) -0.002(9) 0.041(9) -0.006(8)
O6 0.062(5) 0.254(15) 0.081(6) 0.000 0.026(5) 0.000
O7 0.118(8) 0.151(11) 0.120(8) 0.005(7) 0.053(7) -0.018(7)
N1 0.032(3) 0.063(3) 0.038(3) 0.003(2) 0.015(2) 0.009(2)
N2 0.037(3) 0.056(3) 0.035(3) 0.008(2) 0.013(2) -0.001(2)
N3 0.030(7) 0.034(11) 0.028(7) 0.005(6) 0.024(6) 0.002(6)
C1 0.046(4) 0.104(6) 0.044(4) -0.012(4) 0.011(3) 0.030(4)
C2 0.058(5) 0.115(7) 0.047(4) -0.013(4) -0.001(4) 0.052(5)
C3 0.040(3) 0.055(4) 0.038(3) 0.005(3) 0.009(3) 0.016(3)
C4 0.054(4) 0.064(4) 0.044(4) -0.004(3) 0.013(3) 0.030(4)
C5 0.053(4) 0.094(6) 0.035(4) -0.003(4) 0.008(3) 0.026(4)
C6 0.061(5) 0.105(6) 0.030(4) -0.003(4) 0.005(3) 0.018(4)
C7 0.043(6) 0.136(11) 0.030(5) 0.000 0.001(5) 0.000
C8 0.049(4) 0.073(5) 0.060(4) 0.021(4) 0.026(4) 0.011(4)
C9 0.063(5) 0.060(4) 0.070(5) 0.022(4) 0.042(4) 0.001(4)
C10 0.041(3) 0.051(4) 0.041(3) 0.005(3) 0.021(3) -0.001(3)
C11 0.043(3) 0.045(4) 0.051(4) -0.001(3) 0.023(3) 0.002(3)
C12 0.043(4) 0.044(4) 0.049(4) -0.010(3) 0.025(3) -0.010(3)
C13 0.042(4) 0.068(4) 0.051(4) -0.008(3) 0.024(3) -0.006(3)
C14 0.034(5) 0.051(5) 0.041(5) 0.000 0.024(4) 0.000
C15 0.073(11) 0.072(12) 0.042(10) -0.010(8) 0.028(8) -0.014(8)
C16 0.072(12) 0.084(13) 0.081(12) -0.007(9) 0.046(9) 0.001(9)
C17 0.038(8) 0.071(9) 0.036(8) 0.000 0.011(7) 0.000
C18 0.234(16) 0.232(16) 0.235(16) 0.000 0.085(10) 0.000
C19 0.150(14) 0.156(14) 0.154(14) -0.023(9) 0.056(10) 0.001(9)
C20 0.147(13) 0.162(14) 0.141(13) -0.002(9) 0.065(10) 0.015(9)

loop_
_atom_type_symbol
_atom_type_description
_atom_type_scat_dispersion_real
_atom_type_scat_dispersion_imag
_atom_type_scat_source
C C 0.0033 0.0016 'International Tables Vol C Tables 4.2.6.8 and 6.1.1.4'
H H 0.0000 0.0000 'International Tables Vol C Tables 4.2.6.8 and 6.1.1.4'
N N 0.0061 0.0033 'International Tables Vol C Tables 4.2.6.8 and 6.1.1.4'
O O 0.0106 0.0060 'International Tables Vol C Tables 4.2.6.8 and 6.1.1.4'
S S 0.1246 0.1234 'International Tables Vol C Tables 4.2.6.8 and 6.1.1.4'
Cl Cl 0.1484 0.1585 'International Tables Vol C Tables 4.2.6.8 and 6.1.1.4'
Co Co 0.3494 0.9721 'International Tables Vol C Tables 4.2.6.8 and 6.1.1.4'

loop_
_geom_angle_atom_site_label_1
_geom_angle_atom_site_label_2
_geom_angle_atom_site_label_3
_geom_angle
_geom_angle_site_symmetry_1
_geom_angle_site_symmetry_3
_geom_angle_publ_flag
N1 Co1 N1 173.6(3) 2_656 . ?
N1 Co1 N2 91.64(18) 2_656 . ?
N1 Co1 N2 88.27(18) . . ?
N1 Co1 N2 88.27(18) 2_656 2_656 ?
N1 Co1 N2 91.64(18) . 2_656 ?
N2 Co1 N2 178.4(3) . 2_656 ?
N1 Co1 Cl1 93.22(14) 2_656 . ?
N1 Co1 Cl1 93.22(14) . . ?
N2 Co1 Cl1 90.80(13) . . ?
N2 Co1 Cl1 90.80(13) 2_656 . ?
C5 S1 C6 104.0(3) . . ?
C12 S2 C13 103.5(3) . . ?
O3 O3 C17 62.4(9) 6 . ?
O5 O5 C20 79(3) 2_655 . ?
O5 O5 C20 66(3) 2_655 2_655 ?
C20 O5 C20 90(3) . 2_655 ?
O5 O5 C19 79(4) 2_655 2_655 ?
C20 O5 C19 143(3) . 2_655 ?
C20 O5 C19 54.0(13) 2_655 2_655 ?
O5 O5 C19 72(4) 2_655 . ?
C20 O5 C19 53.7(14) . . ?
C20 O5 C19 129(2) 2_655 . ?
C19 O5 C19 143(2) 2_655 . ?
C3 N1 C1 115.9(5) . . ?
C3 N1 Co1 123.9(4) . . ?
C1 N1 Co1 120.1(4) . . ?
C10 N2 C8 115.9(5) . . ?
C10 N2 Co1 122.8(4) . . ?
C8 N2 Co1 121.3(4) . . ?
N3 N3 C15 99.3(17) 6 . ?
N3 N3 C17 74.1(7) 6 . ?
C15 N3 C17 137(2) . . ?
N3 N3 C16 148.6(15) 6 . ?
C15 N3 C16 69(2) . . ?
C17 N3 C16 134.7(18) . . ?
N3 N3 C15 50.6(13) 6 6 ?
C15 N3 C15 49(3) . 6 ?
C17 N3 C15 111.5(16) . 6 ?
C16 N3 C15 111(2) . 6 ?
N3 N3 C16 20.6(10) 6 6 ?
C15 N3 C16 90(2) . 6 ?
C17 N3 C16 93.4(12) . 6 ?
C16 N3 C16 128(2) . 6 ?
C15 N3 C16 44.4(16) 6 6 ?
N1 C1 C2 123.4(6) . . ?
C1 C2 C5 119.8(7) . . ?
N1 C3 C4 125.0(6) . . ?
C3 C4 C5 119.2(6) . . ?
C4 C5 C2 116.8(6) . . ?
C4 C5 S1 125.8(5) . . ?
C2 C5 S1 117.4(5) . . ?
C7 C6 S1 115.0(6) . . ?
O1 C7 C6 123.1(5) . . ?
O1 C7 C6 123.1(5) . 6 ?
C6 C7 C6 113.6(9) . 6 ?
N2 C8 C9 123.6(6) . . ?
C12 C9 C8 119.4(6) . . ?
N2 C10 C11 124.7(6) . . ?
C10 C11 C12 119.0(6) . . ?
C9 C12 C11 117.3(6) . . ?
C9 C12 S2 116.8(5) . . ?
C11 C12 S2 125.8(5) . . ?
C14 C13 S2 113.4(5) . . ?
O2 C14 C13 122.7(4) . . ?
O2 C14 C13 122.7(4) . 6 ?
C13 C14 C13 114.5(8) . 6 ?
C15 C15 N3 80.7(17) 6 . ?
C15 C15 C16 134.1(19) 6 . ?
N3 C15 C16 64(2) . . ?
C15 C15 N3 50.6(13) 6 6 ?
N3 C15 N3 30.1(14) . 6 ?
C16 C15 N3 91(2) . 6 ?
N3 C16 C15 47.4(18) . . ?
N3 C16 N3 10.8(7) . 6 ?
C15 C16 N3 45.0(16) . 6 ?
O3 C17 O3 55.1(19) . 6 ?
O3 C17 N3 122.1(14) . . ?
O3 C17 N3 141.8(19) 6 . ?
O3 C17 N3 141.8(19) . 6 ?
O3 C17 N3 122.1(14) 6 6 ?
N3 C17 N3 31.9(14) . 6 ?
C20 C19 O5 53.8(15) . 2_655 ?
C20 C19 O5 48.6(12) . . ?
O5 C19 O5 28.3(16) 2_655 . ?
O5 C20 O5 35(2) . 2_655 ?
O5 C20 C19 78(2) . . ?
O5 C20 C19 72.2(18) 2_655 . ?
O5 C20 C20 47.2(17) . 2_655 ?
O5 C20 C20 43.2(14) 2_655 2_655 ?
C19 C20 C20 115.0(19) . 2_655 ?

loop_
_geom_bond_atom_site_label_1
_geom_bond_atom_site_label_2
_geom_bond_distance
_geom_bond_site_symmetry_2
_geom_bond_publ_flag
Co1 N1 2.140(5) 2_656 ?
Co1 N1 2.140(5) . ?
Co1 N2 2.159(5) . ?
Co1 N2 2.159(5) 2_656 ?
Co1 Cl1 2.424(3) . ?
S1 C5 1.757(7) . ?
S1 C6 1.782(8) . ?
S2 C12 1.756(6) . ?
S2 C13 1.810(7) . ?
O1 C7 1.192(13) . ?
O2 C14 1.205(10) . ?
O3 O3 0.97(3) 6 ?
O3 C17 1.053(14) . ?
O4 C18 1.45(4) . ?
O5 O5 0.87(5) 2_655 ?
O5 C20 1.383(19) . ?
O5 C20 1.48(4) 2_655 ?
O5 C19 1.75(4) 2_655 ?
O5 C19 1.80(5) . ?
O7 O7 1.07(3) 6 ?
N1 C3 1.321(8) . ?
N1 C1 1.330(8) . ?
N2 C10 1.315(8) . ?
N2 C8 1.331(8) . ?
N3 N3 0.69(3) 6 ?
N3 C15 1.07(3) . ?
N3 C17 1.26(2) . ?
N3 C16 1.30(4) . ?
N3 C15 1.36(3) 6 ?
N3 C16 1.93(4) 6 ?
C1 C2 1.370(10) . ?
C2 C5 1.385(10) . ?
C3 C4 1.362(9) . ?
C4 C5 1.371(9) . ?
C6 C7 1.529(10) . ?
C7 C6 1.529(10) 6 ?
C8 C9 1.395(10) . ?
C9 C12 1.363(10) . ?
C10 C11 1.380(8) . ?
C11 C12 1.383(9) . ?
C13 C14 1.495(8) . ?
C14 C13 1.495(8) 6 ?
C15 C15 1.04(5) 6 ?
C15 C16 1.35(4) . ?
C15 N3 1.36(3) 6 ?
C16 N3 1.93(4) 6 ?
C17 O3 1.053(14) 6 ?
C17 N3 1.26(2) 6 ?
C19 C20 1.486(19) . ?
C19 O5 1.75(4) 2_655 ?
C20 O5 1.48(4) 2_655 ?
C20 C20 2.02(5) 2_655 ?

loop_
_geom_torsion_atom_site_label_1
_geom_torsion_atom_site_label_2
_geom_torsion_atom_site_label_3
_geom_torsion_atom_site_label_4
_geom_torsion
_geom_torsion_site_symmetry_1
_geom_torsion_site_symmetry_2
_geom_torsion_site_symmetry_3
_geom_torsion_site_symmetry_4
_geom_torsion_publ_flag
N1 Co1 N1 C3 -44.4(5) 2_656 . . . ?
N2 Co1 N1 C3 44.9(5) . . . . ?
N2 Co1 N1 C3 -133.5(5) 2_656 . . . ?
Cl1 Co1 N1 C3 135.6(5) . . . . ?
N1 Co1 N1 C1 140.3(6) 2_656 . . . ?
N2 Co1 N1 C1 -130.4(6) . . . . ?
N2 Co1 N1 C1 51.2(6) 2_656 . . . ?
Cl1 Co1 N1 C1 -39.7(6) . . . . ?
N1 Co1 N2 C10 47.1(5) 2_656 . . . ?
N1 Co1 N2 C10 -126.4(5) . . . . ?
N2 Co1 N2 C10 -39.6(5) 2_656 . . . ?
Cl1 Co1 N2 C10 140.4(5) . . . . ?
N1 Co1 N2 C8 -133.7(5) 2_656 . . . ?
N1 Co1 N2 C8 52.7(5) . . . . ?
N2 Co1 N2 C8 139.5(5) 2_656 . . . ?
Cl1 Co1 N2 C8 -40.5(5) . . . . ?
C3 N1 C1 C2 0.2(12) . . . . ?
Co1 N1 C1 C2 175.8(7) . . . . ?
N1 C1 C2 C5 0.7(15) . . . . ?
C1 N1 C3 C4 0.2(10) . . . . ?
Co1 N1 C3 C4 -175.2(5) . . . . ?
N1 C3 C4 C5 -1.4(12) . . . . ?
C3 C4 C5 C2 2.2(12) . . . . ?
C3 C4 C5 S1 -179.3(6) . . . . ?
C1 C2 C5 C4 -1.8(14) . . . . ?
C1 C2 C5 S1 179.5(7) . . . . ?
C6 S1 C5 C4 15.6(9) . . . . ?
C6 S1 C5 C2 -165.9(8) . . . . ?
C5 S1 C6 C7 66.4(7) . . . . ?
S1 C6 C7 O1 1.6(12) . . . . ?
S1 C6 C7 C6 -173.8(4) . . . 6 ?
C10 N2 C8 C9 1.6(10) . . . . ?
Co1 N2 C8 C9 -177.5(6) . . . . ?
N2 C8 C9 C12 -0.3(12) . . . . ?
C8 N2 C10 C11 -0.4(9) . . . . ?
Co1 N2 C10 C11 178.7(5) . . . . ?
N2 C10 C11 C12 -2.1(10) . . . . ?
C8 C9 C12 C11 -2.2(10) . . . . ?
C8 C9 C12 S2 179.9(6) . . . . ?
C10 C11 C12 C9 3.3(9) . . . . ?
C10 C11 C12 S2 -179.1(5) . . . . ?
C13 S2 C12 C9 -171.1(5) . . . . ?
C13 S2 C12 C11 11.3(6) . . . . ?
C12 S2 C13 C14 67.7(5) . . . . ?
S2 C13 C14 O2 -1.6(9) . . . . ?
S2 C13 C14 C13 -178.1(3) . . . 6 ?
N3 N3 C15 C15 0.000(3) 6 . . 6 ?
C17 N3 C15 C15 -77(2) . . . 6 ?
C16 N3 C15 C15 149.8(17) . . . 6 ?
C16 N3 C15 C15 18.4(11) 6 . . 6 ?
N3 N3 C15 C16 -149.8(17) 6 . . . ?
C17 N3 C15 C16 134(3) . . . . ?
C15 N3 C15 C16 -149.8(17) 6 . . . ?
C16 N3 C15 C16 -131(3) 6 . . . ?
C17 N3 C15 N3 -77(2) . . . 6 ?
C16 N3 C15 N3 149.8(17) . . . 6 ?
C15 N3 C15 N3 0.000(3) 6 . . 6 ?
C16 N3 C15 N3 18.4(11) 6 . . 6 ?
N3 N3 C16 C15 72(3) 6 . . . ?
C17 N3 C16 C15 -136(3) . . . . ?
C15 N3 C16 C15 23.9(19) 6 . . . ?
C16 N3 C16 C15 72(3) 6 . . . ?
C15 N3 C16 N3 -72(3) . . . 6 ?
C17 N3 C16 N3 152(5) . . . 6 ?
C15 N3 C16 N3 -48(3) 6 . . 6 ?
C16 N3 C16 N3 0.00(5) 6 . . 6 ?
C15 C15 C16 N3 -44(2) 6 . . . ?
N3 C15 C16 N3 -14.6(10) 6 . . . ?
C15 C15 C16 N3 -29.1(15) 6 . . 6 ?
N3 C15 C16 N3 14.6(10) . . . 6 ?
O3 O3 C17 N3 134(2) 6 . . . ?
O3 O3 C17 N3 99(2) 6 . . 6 ?
N3 N3 C17 O3 -138.4(19) 6 . . . ?
C15 N3 C17 O3 -52(3) . . . . ?
C16 N3 C17 O3 57(4) . . . . ?
C15 N3 C17 O3 -104(2) 6 . . . ?
C16 N3 C17 O3 -145.5(19) 6 . . . ?
N3 N3 C17 O3 -65.5(19) 6 . . 6 ?
C15 N3 C17 O3 21(4) . . . 6 ?
C16 N3 C17 O3 129(3) . . . 6 ?
C15 N3 C17 O3 -31(3) 6 . . 6 ?
C16 N3 C17 O3 -73(2) 6 . . 6 ?
C15 N3 C17 N3 86(3) . . . 6 ?
C16 N3 C17 N3 -165(3) . . . 6 ?
C15 N3 C17 N3 34.7(18) 6 . . 6 ?
C16 N3 C17 N3 -7.1(14) 6 . . 6 ?
O5 O5 C19 C20 89(2) 2_655 . . . ?
C20 O5 C19 C20 52(4) 2_655 . . . ?
C19 O5 C19 C20 132(4) 2_655 . . . ?
C20 O5 C19 O5 -89(2) . . . 2_655 ?
C20 O5 C19 O5 -36(3) 2_655 . . 2_655 ?
C19 O5 C19 O5 43(4) 2_655 . . 2_655 ?
C20 O5 C20 O5 -66(2) 2_655 . . 2_655 ?
C19 O5 C20 O5 -55(4) 2_655 . . 2_655 ?
C19 O5 C20 O5 76(3) . . . 2_655 ?
O5 O5 C20 C19 -76(3) 2_655 . . . ?
C20 O5 C20 C19 -142(3) 2_655 . . . ?
C19 O5 C20 C19 -131(3) 2_655 . . . ?
O5 O5 C20 C20 66(2) 2_655 . . 2_655 ?
C19 O5 C20 C20 11(3) 2_655 . . 2_655 ?
C19 O5 C20 C20 142(3) . . . 2_655 ?
O5 C19 C20 O5 36(2) 2_655 . . . ?
O5 C19 C20 O5 -36(2) . . . 2_655 ?
O5 C19 C20 C20 6(2) 2_655 . . 2_655 ?
O5 C19 C20 C20 -29.8(19) . . . 2_655 ?
